data_2229839
loop_
_publ_author_name
'Zhu, Hai-Yun'

_publ_section_title
;
 <i>N</i>'-(2-Methoxybenzylidene)-4-nitrobenzohydrazide
;
_journal_coeditor_code SJ5112
_journal_issue 4
_journal_name_full 'Acta Crystallographica Section E'
_journal_page_first o812
_journal_paper_doi 10.1107/S1600536811008014
_journal_volume 67
_journal_year 2011
_chemical_formula_iupac 'C15 H13 N3 O4'
_chemical_formula_moiety 'C15 H13 N3 O4'
_chemical_formula_sum 'C15 H13 N3 O4'
_chemical_formula_weight 299.28
_chemical_name_systematic
;
<i>N</i>'-(2-Methoxybenzylidene)-4-nitrobenzohydrazide
;
_space_group_IT_number 14
_symmetry_cell_setting monoclinic
_symmetry_space_group_name_Hall '-P 2ybc'
_symmetry_space_group_name_H-M 'P 1 21/c 1'
_atom_sites_solution_hydrogens geom
_atom_sites_solution_primary direct
_atom_sites_solution_secondary difmap
_audit_creation_method SHELXL-97
_cell_angle_alpha 90.00
_cell_angle_beta 93.572(2)
_cell_angle_gamma 90.00
_cell_formula_units_Z 4
_cell_length_a 10.737(2)
_cell_length_b 14.728(2)
_cell_length_c 9.1320(10)
_cell_measurement_reflns_used 864
_cell_measurement_temperature 298(2)
_cell_measurement_theta_max 24.5
_cell_measurement_theta_min 2.3
_cell_volume 1441.3(4)
_computing_cell_refinement 'SAINT (Bruker, 2007)'
_computing_data_collection 'SMART (Bruker, 2007)'
_computing_data_reduction 'SAINT (Bruker, 2007)'
_computing_molecular_graphics 'SHELXTL (Sheldrick, 2008)'
_computing_publication_material 'SHELXTL (Sheldrick, 2008)'
_computing_structure_refinement 'SHELXTL (Sheldrick, 2008)'
_computing_structure_solution 'SHELXTL (Sheldrick, 2008)'
_diffrn_ambient_temperature 298(2)
_diffrn_measured_fraction_theta_full 0.993
_diffrn_measured_fraction_theta_max 0.993
_diffrn_measurement_device_type 'Bruker SMART CCD area-detector'
_diffrn_measurement_method \w
_diffrn_radiation_monochromator graphite
_diffrn_radiation_source 'fine-focus sealed tube'
_diffrn_radiation_type MoK\a
_diffrn_radiation_wavelength 0.71073
_diffrn_reflns_av_R_equivalents 0.0765
_diffrn_reflns_av_sigmaI/netI 0.1038
_diffrn_reflns_limit_h_max 13
_diffrn_reflns_limit_h_min -13
_diffrn_reflns_limit_k_max 18
_diffrn_reflns_limit_k_min -15
_diffrn_reflns_limit_l_max 11
_diffrn_reflns_limit_l_min -11
_diffrn_reflns_number 9434
_diffrn_reflns_theta_full 27.00
_diffrn_reflns_theta_max 27.00
_diffrn_reflns_theta_min 2.35
_diffrn_standards_number 0
_exptl_absorpt_coefficient_mu 0.103
_exptl_absorpt_correction_T_max 0.9798
_exptl_absorpt_correction_T_min 0.9768
_exptl_absorpt_correction_type multi-scan
_exptl_absorpt_process_details '(SADABS; Bruker, 2001)'
_exptl_crystal_colour yellow
_exptl_crystal_density_diffrn 1.379
_exptl_crystal_density_method 'not measured'
_exptl_crystal_description 'cut from needle'
_exptl_crystal_F_000 624
_exptl_crystal_size_max 0.23
_exptl_crystal_size_mid 0.21
_exptl_crystal_size_min 0.20
_refine_diff_density_max 0.155
_refine_diff_density_min -0.201
_refine_ls_extinction_method none
_refine_ls_goodness_of_fit_ref 0.988
_refine_ls_hydrogen_treatment mixed
_refine_ls_matrix_type full
_refine_ls_number_parameters 203
_refine_ls_number_reflns 3129
_refine_ls_number_restraints 1
_refine_ls_restrained_S_all 0.988
_refine_ls_R_factor_all 0.1442
_refine_ls_R_factor_gt 0.0577
_refine_ls_shift/su_max 0.000
_refine_ls_shift/su_mean 0.000
_refine_ls_structure_factor_coef Fsqd
_refine_ls_weighting_details 'calc w=1/[\s^2^(Fo^2^)+(0.0427P)^2^] where P=(Fo^2^+2Fc^2^)/3'
_refine_ls_weighting_scheme calc
_refine_ls_wR_factor_gt 0.1187
_refine_ls_wR_factor_ref 0.1537
_reflns_number_gt 1426
_reflns_number_total 3129
_reflns_threshold_expression I>2\s(I)
_cod_data_source_file sj5112.cif
_cod_data_source_block I
_cod_original_sg_symbol_H-M 'P 21/c'
_cod_database_code 2229839
_cod_database_fobs_code 2229839

loop_
_symmetry_equiv_pos_as_xyz
'x, y, z'
'-x, y+1/2, -z+1/2'
'-x, -y, -z'
'x, -y-1/2, z-1/2'

loop_
_atom_site_type_symbol
_atom_site_label
_atom_site_fract_x
_atom_site_fract_y
_atom_site_fract_z
_atom_site_U_iso_or_equiv
_atom_site_adp_type
_atom_site_calc_flag
_atom_site_refinement_flags
_atom_site_occupancy
_atom_site_disorder_assembly
_atom_site_disorder_group
N N1 0.30611(19) 0.83021(15) 1.0924(2) 0.0485(6) Uani d . 1 . .
N N2 0.2592(2) 0.75864(15) 1.0066(2) 0.0494(6) Uani d D 1 . .
N N3 0.0510(2) 0.38411(19) 0.7154(3) 0.0661(7) Uani d . 1 . .
O O1 0.27693(19) 1.07382(12) 0.9099(2) 0.0761(7) Uani d . 1 . .
O O2 0.22796(17) 0.67342(11) 1.2070(2) 0.0597(6) Uani d . 1 . .
O O3 0.0703(2) 0.30882(15) 0.7635(3) 0.1087(10) Uani d . 1 . .
O O4 -0.0029(2) 0.39878(16) 0.5963(3) 0.0971(8) Uani d . 1 . .
C C1 0.3456(2) 1.07183(19) 1.0414(3) 0.0539(7) Uani d . 1 . .
C C2 0.3634(2) 0.98652(18) 1.1036(3) 0.0469(7) Uani d . 1 . .
C C3 0.4307(2) 0.9800(2) 1.2379(3) 0.0612(8) Uani d . 1 . .
H H3 0.4428 0.9234 1.2817 0.073 Uiso calc R 1 . .
C C4 0.4799(3) 1.0566(2) 1.3077(4) 0.0776(10) Uani d . 1 . .
H H4 0.5248 1.0516 1.3977 0.093 Uiso calc R 1 . .
C C5 0.4618(3) 1.1399(2) 1.2431(4) 0.0752(10) Uani d . 1 . .
H H5 0.4958 1.1912 1.2896 0.090 Uiso calc R 1 . .
C C6 0.3947(3) 1.1492(2) 1.1112(4) 0.0695(9) Uani d . 1 . .
H H6 0.3821 1.2062 1.0691 0.083 Uiso calc R 1 . .
C C7 0.2470(4) 1.1582(2) 0.8462(4) 0.1186(16) Uani d . 1 . .
H H7A 0.2078 1.1957 0.9160 0.178 Uiso calc R 1 . .
H H7B 0.1908 1.1496 0.7614 0.178 Uiso calc R 1 . .
H H7C 0.3218 1.1872 0.8176 0.178 Uiso calc R 1 . .
C C8 0.3139(2) 0.90618(17) 1.0267(3) 0.0476(7) Uani d . 1 . .
H H8 0.2874 0.9105 0.9280 0.057 Uiso calc R 1 . .
C C9 0.2221(2) 0.68303(17) 1.0733(3) 0.0439(6) Uani d . 1 . .
C C10 0.1746(2) 0.60759(16) 0.9749(3) 0.0408(6) Uani d . 1 . .
C C11 0.1895(2) 0.51927(17) 1.0271(3) 0.0498(7) Uani d . 1 . .
H H11 0.2268 0.5096 1.1204 0.060 Uiso calc R 1 . .
C C12 0.1499(2) 0.44613(18) 0.9432(3) 0.0524(7) Uani d . 1 . .
H H12 0.1615 0.3871 0.9775 0.063 Uiso calc R 1 . .
C C13 0.0927(2) 0.46272(17) 0.8069(3) 0.0467(7) Uani d . 1 . .
C C14 0.0734(2) 0.54826(19) 0.7530(3) 0.0507(7) Uani d . 1 . .
H H14 0.0332 0.5573 0.6610 0.061 Uiso calc R 1 . .
C C15 0.1148(2) 0.62158(18) 0.8380(3) 0.0492(7) Uani d . 1 . .
H H15 0.1023 0.6804 0.8029 0.059 Uiso calc R 1 . .
H H2 0.251(2) 0.7686(17) 0.9092(12) 0.059 Uiso d D 1 . .

loop_
_atom_site_aniso_label
_atom_site_aniso_U_11
_atom_site_aniso_U_22
_atom_site_aniso_U_33
_atom_site_aniso_U_12
_atom_site_aniso_U_13
_atom_site_aniso_U_23
N1 0.0614(13) 0.0449(13) 0.0394(13) -0.0007(11) 0.0049(11) -0.0043(12)
N2 0.0729(15) 0.0427(14) 0.0324(12) -0.0021(11) 0.0011(12) -0.0001(12)
N3 0.0642(16) 0.0621(18) 0.071(2) -0.0084(13) 0.0000(14) -0.0067(16)
O1 0.1061(16) 0.0448(13) 0.0748(15) 0.0013(11) -0.0154(13) -0.0005(11)
O2 0.0974(15) 0.0493(11) 0.0326(11) 0.0034(10) 0.0066(10) 0.0039(9)
O3 0.120(2) 0.0480(14) 0.151(3) 0.0031(13) -0.0509(18) -0.0146(16)
O4 0.140(2) 0.0878(18) 0.0610(16) -0.0348(15) -0.0160(15) -0.0079(14)
C1 0.0560(17) 0.0469(18) 0.0589(19) -0.0005(13) 0.0028(15) -0.0070(15)
C2 0.0471(15) 0.0471(17) 0.0473(17) -0.0030(12) 0.0094(13) -0.0101(14)
C3 0.0607(18) 0.062(2) 0.061(2) -0.0022(15) 0.0040(16) -0.0078(16)
C4 0.069(2) 0.088(3) 0.074(2) -0.0099(19) -0.0092(18) -0.015(2)
C5 0.0661(19) 0.069(2) 0.089(3) -0.0102(17) -0.0021(19) -0.031(2)
C6 0.0653(19) 0.0504(19) 0.093(3) -0.0031(15) 0.0068(19) -0.0135(18)
C7 0.178(4) 0.057(2) 0.114(3) 0.000(2) -0.052(3) 0.016(2)
C8 0.0585(16) 0.0463(16) 0.0385(16) 0.0028(13) 0.0077(13) -0.0005(14)
C9 0.0539(15) 0.0426(16) 0.0358(16) 0.0080(12) 0.0070(12) 0.0043(14)
C10 0.0444(14) 0.0433(16) 0.0357(15) 0.0039(12) 0.0101(12) 0.0044(13)
C11 0.0588(16) 0.0453(17) 0.0449(16) 0.0023(13) -0.0001(13) 0.0058(14)
C12 0.0585(17) 0.0434(16) 0.0551(18) 0.0034(13) 0.0015(15) 0.0081(15)
C13 0.0481(15) 0.0426(16) 0.0502(17) -0.0058(12) 0.0089(13) -0.0046(14)
C14 0.0591(17) 0.0574(18) 0.0356(15) -0.0037(14) 0.0029(13) 0.0050(15)
C15 0.0632(17) 0.0441(16) 0.0402(17) 0.0008(13) 0.0017(14) 0.0065(14)

loop_
_atom_type_symbol
_atom_type_description
_atom_type_scat_dispersion_real
_atom_type_scat_dispersion_imag
_atom_type_scat_source
C C 0.0033 0.0016 'International Tables Vol C Tables 4.2.6.8 and 6.1.1.4'
H H 0.0000 0.0000 'International Tables Vol C Tables 4.2.6.8 and 6.1.1.4'
N N 0.0061 0.0033 'International Tables Vol C Tables 4.2.6.8 and 6.1.1.4'
O O 0.0106 0.0060 'International Tables Vol C Tables 4.2.6.8 and 6.1.1.4'

loop_
_geom_angle_atom_site_label_1
_geom_angle_atom_site_label_2
_geom_angle_atom_site_label_3
_geom_angle_site_symmetry_1
_geom_angle_site_symmetry_3
_geom_angle
_geom_angle_publ_flag
C8 N1 N2 . . 115.6(2) ?
C9 N2 N1 . . 118.7(2) ?
C9 N2 H2 . . 124.7(16) ?
N1 N2 H2 . . 116.4(17) ?
O3 N3 O4 . . 123.3(3) ?
O3 N3 C13 . . 118.3(3) ?
O4 N3 C13 . . 118.3(3) ?
C1 O1 C7 . . 118.7(2) ?
O1 C1 C2 . . 115.5(2) ?
O1 C1 C6 . . 123.4(3) ?
C2 C1 C6 . . 121.0(3) ?
C1 C2 C3 . . 118.4(3) ?
C1 C2 C8 . . 120.0(3) ?
C3 C2 C8 . . 121.6(3) ?
C4 C3 C2 . . 120.9(3) ?
C4 C3 H3 . . 119.6 ?
C2 C3 H3 . . 119.6 ?
C5 C4 C3 . . 119.5(3) ?
C5 C4 H4 . . 120.3 ?
C3 C4 H4 . . 120.3 ?
C4 C5 C6 . . 121.4(3) ?
C4 C5 H5 . . 119.3 ?
C6 C5 H5 . . 119.3 ?
C5 C6 C1 . . 118.9(3) ?
C5 C6 H6 . . 120.6 ?
C1 C6 H6 . . 120.6 ?
O1 C7 H7A . . 109.5 ?
O1 C7 H7B . . 109.5 ?
H7A C7 H7B . . 109.5 ?
O1 C7 H7C . . 109.5 ?
H7A C7 H7C . . 109.5 ?
H7B C7 H7C . . 109.5 ?
N1 C8 C2 . . 121.1(2) ?
N1 C8 H8 . . 119.4 ?
C2 C8 H8 . . 119.4 ?
O2 C9 N2 . . 123.3(2) ?
O2 C9 C10 . . 120.4(2) ?
N2 C9 C10 . . 116.3(2) ?
C15 C10 C11 . . 119.0(2) ?
C15 C10 C9 . . 123.5(2) ?
C11 C10 C9 . . 117.4(2) ?
C12 C11 C10 . . 121.2(3) ?
C12 C11 H11 . . 119.4 ?
C10 C11 H11 . . 119.4 ?
C11 C12 C13 . . 118.1(3) ?
C11 C12 H12 . . 121.0 ?
C13 C12 H12 . . 121.0 ?
C14 C13 C12 . . 122.7(2) ?
C14 C13 N3 . . 119.0(3) ?
C12 C13 N3 . . 118.3(3) ?
C13 C14 C15 . . 118.8(2) ?
C13 C14 H14 . . 120.6 ?
C15 C14 H14 . . 120.6 ?
C10 C15 C14 . . 120.3(2) ?
C10 C15 H15 . . 119.9 ?
C14 C15 H15 . . 119.9 ?

loop_
_geom_bond_atom_site_label_1
_geom_bond_atom_site_label_2
_geom_bond_site_symmetry_2
_geom_bond_distance
_geom_bond_publ_flag
N1 C8 . 1.275(3) ?
N1 N2 . 1.389(3) ?
N2 C9 . 1.342(3) ?
N2 H2 . 0.900(10) ?
N3 O3 . 1.206(3) ?
N3 O4 . 1.219(3) ?
N3 C13 . 1.480(3) ?
O1 C1 . 1.370(3) ?
O1 C7 . 1.402(3) ?
O2 C9 . 1.227(3) ?
C1 C2 . 1.387(4) ?
C1 C6 . 1.393(4) ?
C2 C3 . 1.387(4) ?
C2 C8 . 1.460(3) ?
C3 C4 . 1.384(4) ?
C3 H3 . 0.9300 ?
C4 C5 . 1.369(4) ?
C4 H4 . 0.9300 ?
C5 C6 . 1.371(4) ?
C5 H5 . 0.9300 ?
C6 H6 . 0.9300 ?
C7 H7A . 0.9600 ?
C7 H7B . 0.9600 ?
C7 H7C . 0.9600 ?
C8 H8 . 0.9300 ?
C9 C10 . 1.499(3) ?
C10 C15 . 1.385(3) ?
C10 C11 . 1.391(3) ?
C11 C12 . 1.374(3) ?
C11 H11 . 0.9300 ?
C12 C13 . 1.375(4) ?
C12 H12 . 0.9300 ?
C13 C14 . 1.364(3) ?
C14 C15 . 1.387(3) ?
C14 H14 . 0.9300 ?
C15 H15 . 0.9300 ?

loop_
_geom_hbond_atom_site_label_D
_geom_hbond_atom_site_label_H
_geom_hbond_atom_site_label_A
_geom_hbond_site_symmetry_A
_geom_hbond_distance_DH
_geom_hbond_distance_HA
_geom_hbond_distance_DA
_geom_hbond_angle_DHA
N2 H2 O2 4_575 0.900(10) 2.035(12) 2.913(3) 165(2)

loop_
_cod_related_entry_id
_cod_related_entry_database
_cod_related_entry_code
1 ChemSpider 7835219
